data_1552422
loop_
_publ_author_name
'Hu, Yuxuan'
'Zhang, Jing'
'Wang, Xiaoyan'
'Lu, Zhengyu'
'Zhang, Fangfang'
'Yang, Xiaofei'
'Ma, Zhihua'
'Yin, Jun'
'Xia, Haiping'
'Liu, Shenghua'

_publ_section_title
;
 One-pot syntheses of irida-polycyclic aromatic hydrocarbons
;
_journal_name_full 'Chemical Science'
_journal_paper_doi 10.1039/C9SC03914G
_journal_year 2019
_chemical_formula_moiety 'C41 H41 Ir O P, C24 H20 B'
_chemical_formula_sum 'C65 H61 B Ir O P'
_chemical_formula_weight 1092.11
_space_group_crystal_system orthorhombic
_space_group_IT_number 61
_space_group_name_Hall '-P 2ac 2ab'
_space_group_name_H-M_alt 'P b c a'
_symmetry_space_group_name_Hall '-P 2ac 2ab'
_symmetry_space_group_name_H-M 'P b c a'
_atom_sites_solution_hydrogens geom
_audit_creation_date 2019-05-29
_audit_creation_method
;
Olex2 1.2-beta
(compiled 2018.05.29 svn.r3508 for OlexSys, GUI svn.r5506)
;
_audit_update_record
;
2019-07-14 deposited with the CCDC.    2019-10-14 downloaded from the CCDC.
;
_cell_angle_alpha 90
_cell_angle_beta 90
_cell_angle_gamma 90
_cell_formula_units_Z 8
_cell_length_a 11.1444(3)
_cell_length_b 24.2099(6)
_cell_length_c 39.1676(10)
_cell_measurement_reflns_used 9933
_cell_measurement_temperature 296
_cell_measurement_theta_max 66.089
_cell_measurement_theta_min 4.294
_cell_volume 10567.6(5)
_computing_cell_refinement 'SAINT v7.68A (Bruker, 2009)'
_computing_data_reduction 'SAINT v7.68A (Bruker, 2009)'
_computing_molecular_graphics 'Olex2 (Dolomanov et al., 2009)'
_computing_publication_material 'Olex2 (Dolomanov et al., 2009)'
_computing_structure_refinement 'ShelXL (Sheldrick, 2015)'
_computing_structure_solution 'SHELXT 2014/5 (Sheldrick, 2014)'
_diffrn_ambient_temperature 296.15
_diffrn_measured_fraction_theta_full 0.949
_diffrn_measured_fraction_theta_max 0.949
_diffrn_measurement_device_type 'CCD area detector'
_diffrn_measurement_method 'phi and omega scans'
_diffrn_radiation_monochromator graphite
_diffrn_radiation_type CuK\a
_diffrn_radiation_wavelength 1.54178
_diffrn_reflns_av_R_equivalents 0.0413
_diffrn_reflns_av_unetI/netI 0.0417
_diffrn_reflns_Laue_measured_fraction_full 0.949
_diffrn_reflns_Laue_measured_fraction_max 0.949
_diffrn_reflns_limit_h_max 12
_diffrn_reflns_limit_h_min -11
_diffrn_reflns_limit_k_max 26
_diffrn_reflns_limit_k_min -27
_diffrn_reflns_limit_l_max 45
_diffrn_reflns_limit_l_min -39
_diffrn_reflns_number 30629
_diffrn_reflns_point_group_measured_fraction_full 0.949
_diffrn_reflns_point_group_measured_fraction_max 0.949
_diffrn_reflns_theta_full 66.395
_diffrn_reflns_theta_max 66.395
_diffrn_reflns_theta_min 4.511
_diffrn_standards_number 0
_exptl_absorpt_coefficient_mu 5.489
_exptl_absorpt_correction_T_max 0.7528
_exptl_absorpt_correction_T_min 0.3888
_exptl_absorpt_correction_type multi-scan
_exptl_absorpt_process_details
'SADABS-2008/1 (Bruker,2008) was used for absorption correction. wR2(int) was 0.1304 before and 0.0547 after correction. The Ratio of minimum to maximum transmission is 0.5165. The \l/2 correction factor is 0.0015.'
_exptl_crystal_colour black
_exptl_crystal_colour_primary black
_exptl_crystal_density_diffrn 1.373
_exptl_crystal_description block
_exptl_crystal_F_000 4448
_exptl_crystal_size_max 0.15
_exptl_crystal_size_mid 0.15
_exptl_crystal_size_min 0.1
_refine_diff_density_max 2.460
_refine_diff_density_min -1.752
_refine_diff_density_rms 0.091
_refine_ls_extinction_coef 0.000018(9)
_refine_ls_extinction_expression Fc^*^=kFc[1+0.001xFc^2^\l^3^/sin(2\q)]^-1/4^
_refine_ls_extinction_method 'SHELXL-2016/6 (Sheldrick 2016)'
_refine_ls_goodness_of_fit_ref 1.068
_refine_ls_hydrogen_treatment constr
_refine_ls_matrix_type full
_refine_ls_number_parameters 632
_refine_ls_number_reflns 8818
_refine_ls_number_restraints 30
_refine_ls_restrained_S_all 1.087
_refine_ls_R_factor_all 0.0454
_refine_ls_R_factor_gt 0.0428
_refine_ls_shift/su_max 0.001
_refine_ls_shift/su_mean 0.000
_refine_ls_structure_factor_coef Fsqd
_refine_ls_weighting_details 'w=1/[\s^2^(Fo^2^)+(0.0504P)^2^+19.5681P] where P=(Fo^2^+2Fc^2^)/3'
_refine_ls_weighting_scheme calc
_refine_ls_wR_factor_gt 0.1052
_refine_ls_wR_factor_ref 0.1073
_reflns_Friedel_coverage 0.000
_reflns_number_gt 8214
_reflns_number_total 8818
_reflns_threshold_expression 'I > 2\s(I)'
_cod_data_source_file c9sc03914g2.cif
_cod_data_source_block Complex_9_BPh4
_cod_database_code 1552422
_shelx_shelxl_version_number 2016/6
_shelx_space_group_comment
;
The symmetry employed for this shelxl refinement is uniquely defined
by the following loop, which should always be used as a source of
symmetry information in preference to the above space-group names.
They are only intended as comments.
;
_shelx_estimated_absorpt_t_max 0.610
_shelx_estimated_absorpt_t_min 0.493
_olex2_refinement_description
;
1. Fixed Uiso
 At 1.2 times of:
  All C(H) groups
 At 1.5 times of:
  All C(H,H,H) groups
2. Uiso/Uaniso restraints and constraints
Uanis(C53) \\sim Ueq, Uanis(C52) \\sim Ueq, Uanis(C51) \\sim Ueq, Uanis(C50)
\\sim Ueq, Uanis(C49) \\sim Ueq: with sigma of 0.01 and sigma for terminal
atoms of 0.02
3.a Aromatic/amide H refined with riding coordinates:
 C2(H2), C6(H6), C8(H8), C9(H9), C11(H11), C12(H12), C13(H13), C14(H14),
 C21(H21), C22(H22), C23(H23), C24(H24), C26(H26), C27(H27), C43(H43), C44(H44),
  C45(H45), C46(H46), C47(H47), C49(H49), C50(H50), C51(H51), C52(H52),
 C53(H53), C55(H55), C56(H56), C57(H57), C58(H58), C59(H59), C61(H61), C62(H62),
  C63(H63), C64(H64), C65(H65)
3.b Idealised Me refined as rotating group:
 C28(H28A,H28B,H28C), C34(H34A,H34B,H34C), C35(H35A,H35B,H35C), C36(H36A,H36B,
 H36C), C37(H37A,H37B,H37C), C38(H38A,H38B,H38C), C39(H39A,H39B,H39C), C40(H40A,
 H40B,H40C), C41(H41A,H41B,H41C)
;
_olex2_submission_special_instructions 'No special instructions were received'

loop_
_space_group_symop_operation_xyz
'x, y, z'
'-x+1/2, -y, z+1/2'
'-x, y+1/2, -z+1/2'
'x+1/2, -y+1/2, -z'
'-x, -y, -z'
'x-1/2, y, -z-1/2'
'x, -y-1/2, z-1/2'
'-x-1/2, y-1/2, z'

loop_
_atom_site_label
_atom_site_type_symbol
_atom_site_fract_x
_atom_site_fract_y
_atom_site_fract_z
_atom_site_U_iso_or_equiv
_atom_site_adp_type
_atom_site_occupancy
_atom_site_site_symmetry_order
_atom_site_calc_flag
_atom_site_refinement_flags_posn
_atom_site_refinement_flags_adp
C1 C 0.8479(4) 0.43965(16) 0.62540(11) 0.0350(9) Uani 1 1 d . .
C2 C 0.9434(4) 0.42898(17) 0.64793(11) 0.0379(9) Uani 1 1 d . .
H2 H 1.003383 0.455517 0.649865 0.045 Uiso 1 1 calc R .
C3 C 0.9537(4) 0.38218(16) 0.66714(9) 0.0312(8) Uani 1 1 d . .
C4 C 0.8707(4) 0.33623(16) 0.66513(9) 0.0309(8) Uani 1 1 d . .
C5 C 0.7658(3) 0.33368(17) 0.64570(10) 0.0310(8) Uani 1 1 d . .
C6 C 0.6985(3) 0.28614(17) 0.65059(11) 0.0351(9) Uani 1 1 d . .
H6 H 0.624350 0.283571 0.639790 0.042 Uiso 1 1 calc R .
C7 C 0.7361(4) 0.24171(17) 0.67097(10) 0.0351(8) Uani 1 1 d . .
C8 C 0.6570(4) 0.19595(18) 0.67636(12) 0.0429(10) Uani 1 1 d . .
H8 H 0.580624 0.196862 0.666801 0.051 Uiso 1 1 calc R .
C9 C 0.6899(4) 0.15184(19) 0.69479(12) 0.0437(10) Uani 1 1 d . .
H9 H 0.634438 0.124119 0.699370 0.052 Uiso 1 1 calc R .
C10 C 0.8107(4) 0.14710(18) 0.70756(11) 0.0390(9) Uani 1 1 d . .
C11 C 0.8500(5) 0.09722(18) 0.72199(12) 0.0468(11) Uani 1 1 d . .
H11 H 0.794702 0.069272 0.726210 0.056 Uiso 1 1 calc R .
C12 C 0.9666(5) 0.0891(2) 0.72986(12) 0.0525(12) Uani 1 1 d . .
H12 H 0.990556 0.056429 0.740355 0.063 Uiso 1 1 calc R .
C13 C 1.0512(5) 0.1299(2) 0.72218(11) 0.0478(11) Uani 1 1 d . .
H13 H 1.132243 0.123568 0.726230 0.057 Uiso 1 1 calc R .
C14 C 1.0138(4) 0.17948(18) 0.70858(10) 0.0394(9) Uani 1 1 d . .
H14 H 1.070583 0.206377 0.703414 0.047 Uiso 1 1 calc R .
C15 C 0.8931(4) 0.19020(16) 0.70240(9) 0.0343(8) Uani 1 1 d . .
C16 C 0.8499(4) 0.24232(16) 0.68747(9) 0.0322(8) Uani 1 1 d . .
C17 C 0.9118(3) 0.29306(16) 0.68659(9) 0.0303(8) Uani 1 1 d . .
C18 C 1.0138(3) 0.31639(17) 0.70658(9) 0.0332(8) Uani 1 1 d . .
C19 C 1.0422(3) 0.36857(17) 0.69397(10) 0.0329(8) Uani 1 1 d . .
C20 C 1.1329(4) 0.40176(17) 0.70972(10) 0.0351(9) Uani 1 1 d . .
C21 C 1.1716(4) 0.45438(19) 0.69886(13) 0.0482(11) Uani 1 1 d . .
H21 H 1.136878 0.469833 0.679499 0.058 Uiso 1 1 calc R .
C22 C 1.2579(5) 0.4833(2) 0.71568(14) 0.0591(13) Uani 1 1 d . .
H22 H 1.281721 0.517747 0.707578 0.071 Uiso 1 1 calc R .
C23 C 1.3110(5) 0.4615(2) 0.74519(15) 0.0592(14) Uani 1 1 d . .
H23 H 1.369107 0.481625 0.756875 0.071 Uiso 1 1 calc R .
C24 C 1.2776(5) 0.4115(2) 0.75648(14) 0.0583(13) Uani 1 1 d . .
H24 H 1.313792 0.397224 0.775968 0.070 Uiso 1 1 calc R .
C25 C 1.1888(4) 0.3798(2) 0.73957(12) 0.0424(10) Uani 1 1 d . .
C26 C 1.1524(4) 0.32782(19) 0.75251(11) 0.0467(11) Uani 1 1 d . .
H26 H 1.187771 0.314567 0.772396 0.056 Uiso 1 1 calc R .
C27 C 1.0673(4) 0.29673(18) 0.73677(11) 0.0403(9) Uani 1 1 d . .
H27 H 1.044710 0.262790 0.745843 0.048 Uiso 1 1 calc R .
C28 C 0.9310(6) 0.5327(2) 0.61835(19) 0.0763(19) Uani 1 1 d . .
H28A H 0.912000 0.565038 0.605214 0.115 Uiso 1 1 calc GR .
H28B H 1.010191 0.520241 0.612612 0.115 Uiso 1 1 calc GR .
H28C H 0.927634 0.541502 0.642235 0.115 Uiso 1 1 calc GR .
C29 C 0.5375(4) 0.41043(19) 0.58053(11) 0.0431(10) Uani 1 1 d . .
C30 C 0.5769(4) 0.46141(19) 0.59346(12) 0.0464(11) Uani 1 1 d . .
C31 C 0.5699(4) 0.4575(2) 0.63027(13) 0.0486(11) Uani 1 1 d . .
C32 C 0.5256(4) 0.4049(2) 0.63897(11) 0.0439(10) Uani 1 1 d . .
C33 C 0.5051(4) 0.37444(19) 0.60826(11) 0.0404(10) Uani 1 1 d . .
C34 C 0.5102(6) 0.3989(2) 0.54374(13) 0.0619(15) Uani 1 1 d . .
H34A H 0.571432 0.414901 0.529636 0.093 Uiso 1 1 calc GR .
H34B H 0.433820 0.414603 0.537932 0.093 Uiso 1 1 calc GR .
H34C H 0.507883 0.359662 0.540089 0.093 Uiso 1 1 calc GR .
C35 C 0.6025(6) 0.5113(2) 0.57287(17) 0.0695(16) Uani 1 1 d . .
H35A H 0.652885 0.535915 0.585713 0.104 Uiso 1 1 calc GR .
H35B H 0.528630 0.529647 0.567354 0.104 Uiso 1 1 calc GR .
H35C H 0.642785 0.500836 0.552193 0.104 Uiso 1 1 calc GR .
C36 C 0.5916(6) 0.5041(3) 0.65455(17) 0.0745(18) Uani 1 1 d . .
H36A H 0.628813 0.490126 0.674914 0.112 Uiso 1 1 calc GR .
H36B H 0.516592 0.521176 0.660283 0.112 Uiso 1 1 calc GR .
H36C H 0.643461 0.530795 0.644049 0.112 Uiso 1 1 calc GR .
C37 C 0.4903(5) 0.3848(3) 0.67399(14) 0.0656(15) Uani 1 1 d . .
H37A H 0.504139 0.345792 0.675544 0.098 Uiso 1 1 calc GR .
H37B H 0.406793 0.392393 0.677802 0.098 Uiso 1 1 calc GR .
H37C H 0.537447 0.403572 0.690926 0.098 Uiso 1 1 calc GR .
C38 C 0.4361(5) 0.3215(2) 0.60446(15) 0.0605(13) Uani 1 1 d . .
H38A H 0.475772 0.298094 0.588195 0.091 Uiso 1 1 calc GR .
H38B H 0.356359 0.329476 0.596639 0.091 Uiso 1 1 calc GR .
H38C H 0.432157 0.303020 0.626126 0.091 Uiso 1 1 calc GR .
C39 C 0.7351(6) 0.2905(3) 0.55708(17) 0.0747(17) Uani 1 1 d . .
H39A H 0.709955 0.267641 0.575806 0.112 Uiso 1 1 calc GR .
H39B H 0.787433 0.269744 0.542425 0.112 Uiso 1 1 calc GR .
H39C H 0.665987 0.302266 0.544383 0.112 Uiso 1 1 calc GR .
C40 C 0.8473(8) 0.3920(3) 0.53655(16) 0.085(2) Uani 1 1 d . .
H40A H 0.774013 0.405592 0.526753 0.128 Uiso 1 1 calc GR .
H40B H 0.889535 0.370339 0.519914 0.128 Uiso 1 1 calc GR .
H40C H 0.896383 0.422610 0.543458 0.128 Uiso 1 1 calc GR .
C41 C 0.9579(5) 0.3216(3) 0.58444(16) 0.0739(17) Uani 1 1 d . .
H41A H 1.008693 0.350620 0.592812 0.111 Uiso 1 1 calc GR .
H41B H 0.993957 0.305126 0.564640 0.111 Uiso 1 1 calc GR .
H41C H 0.948052 0.294051 0.601849 0.111 Uiso 1 1 calc GR .
Ir1 Ir 0.70551(2) 0.39475(2) 0.61410(2) 0.03094(9) Uani 1 1 d . .
O1 O 0.8445(4) 0.48930(14) 0.61076(9) 0.0593(10) Uani 1 1 d . .
P1 P 0.81321(11) 0.34976(5) 0.57319(3) 0.0443(3) Uani 1 1 d . .
B1 B 1.2322(5) 0.1387(2) 0.59145(13) 0.0477(13) Uani 1 1 d . .
C42 C 1.0886(4) 0.14636(19) 0.58583(11) 0.0443(10) Uani 1 1 d . .
C43 C 1.0370(5) 0.1418(2) 0.55315(12) 0.0501(11) Uani 1 1 d . .
H43 H 1.087107 0.136393 0.534460 0.060 Uiso 1 1 calc R .
C44 C 0.9143(5) 0.1449(2) 0.54780(15) 0.0594(14) Uani 1 1 d . .
H44 H 0.884115 0.142470 0.525714 0.071 Uiso 1 1 calc R .
C45 C 0.8371(5) 0.1516(2) 0.57450(17) 0.0623(14) Uani 1 1 d . .
H45 H 0.754861 0.153620 0.570755 0.075 Uiso 1 1 calc R .
C46 C 0.8829(5) 0.1553(2) 0.60720(16) 0.0647(14) Uani 1 1 d . .
H46 H 0.831176 0.159216 0.625681 0.078 Uiso 1 1 calc R .
C47 C 1.0054(5) 0.1531(2) 0.61247(12) 0.0550(13) Uani 1 1 d . .
H47 H 1.034081 0.156339 0.634672 0.066 Uiso 1 1 calc R .
C48 C 1.2710(5) 0.1617(3) 0.62953(13) 0.0624(16) Uani 1 1 d . .
C49 C 1.2470(6) 0.2165(3) 0.63842(15) 0.0733(17) Uani 1 1 d . U
H49 H 1.208935 0.238606 0.622281 0.088 Uiso 1 1 calc R .
C50 C 1.2759(7) 0.2406(4) 0.66982(18) 0.091(2) Uani 1 1 d . U
H50 H 1.257808 0.277302 0.674529 0.109 Uiso 1 1 calc R .
C51 C 1.3323(7) 0.2074(5) 0.69344(19) 0.099(2) Uani 1 1 d . U
H51 H 1.352164 0.222357 0.714584 0.119 Uiso 1 1 calc R .
C52 C 1.3594(6) 0.1553(5) 0.68723(17) 0.096(2) Uani 1 1 d . U
H52 H 1.396959 0.134191 0.703931 0.115 Uiso 1 1 calc R .
C53 C 1.3311(5) 0.1313(4) 0.65497(14) 0.0765(18) Uani 1 1 d . U
H53 H 1.352722 0.094888 0.650646 0.092 Uiso 1 1 calc R .
C54 C 1.2570(5) 0.0724(2) 0.58587(14) 0.0558(13) Uani 1 1 d . .
C55 C 1.2192(5) 0.0331(3) 0.61023(19) 0.0742(19) Uani 1 1 d . .
H55 H 1.183017 0.045495 0.630212 0.089 Uiso 1 1 calc R .
C56 C 1.2339(6) -0.0225(4) 0.6055(3) 0.094(3) Uani 1 1 d . .
H56 H 1.209242 -0.046747 0.622553 0.112 Uiso 1 1 calc R .
C57 C 1.2830(8) -0.0426(3) 0.5769(3) 0.105(3) Uani 1 1 d . .
H57 H 1.293707 -0.080427 0.574236 0.126 Uiso 1 1 calc R .
C58 C 1.3175(8) -0.0065(3) 0.5514(2) 0.098(2) Uani 1 1 d . .
H58 H 1.348997 -0.019999 0.531080 0.118 Uiso 1 1 calc R .
C59 C 1.3052(6) 0.0494(3) 0.55631(18) 0.0762(18) Uani 1 1 d . .
H59 H 1.330219 0.073084 0.539019 0.091 Uiso 1 1 calc R .
C60 C 1.3101(4) 0.1766(2) 0.56427(11) 0.0456(11) Uani 1 1 d . .
C61 C 1.4314(5) 0.1668(2) 0.55846(13) 0.0543(12) Uani 1 1 d . .
H61 H 1.468460 0.138087 0.570185 0.065 Uiso 1 1 calc R .
C62 C 1.4998(5) 0.1981(2) 0.53593(13) 0.0608(14) Uani 1 1 d . .
H62 H 1.580109 0.189411 0.532351 0.073 Uiso 1 1 calc R .
C63 C 1.4484(5) 0.2418(2) 0.51891(12) 0.0598(14) Uani 1 1 d . .
H63 H 1.492967 0.262646 0.503525 0.072 Uiso 1 1 calc R .
C64 C 1.3306(5) 0.2540(2) 0.52503(12) 0.0560(13) Uani 1 1 d . .
H64 H 1.295468 0.284305 0.514349 0.067 Uiso 1 1 calc R .
C65 C 1.2632(5) 0.2218(2) 0.54697(12) 0.0517(11) Uani 1 1 d . .
H65 H 1.182861 0.230758 0.550289 0.062 Uiso 1 1 calc R .

loop_
_atom_site_aniso_label
_atom_site_aniso_U_11
_atom_site_aniso_U_22
_atom_site_aniso_U_33
_atom_site_aniso_U_23
_atom_site_aniso_U_13
_atom_site_aniso_U_12
C1 0.039(2) 0.026(2) 0.040(2) 0.0038(17) 0.0017(18) -0.0035(16)
C2 0.039(2) 0.032(2) 0.042(2) 0.0049(17) -0.0048(18) -0.0080(17)
C3 0.035(2) 0.030(2) 0.0282(18) -0.0017(15) 0.0002(16) -0.0016(16)
C4 0.037(2) 0.0276(19) 0.0285(18) -0.0010(15) 0.0012(16) 0.0007(15)
C5 0.0304(19) 0.033(2) 0.0299(18) 0.0022(16) -0.0024(16) 0.0054(15)
C6 0.032(2) 0.034(2) 0.040(2) 0.0018(18) -0.0035(16) 0.0010(16)
C7 0.034(2) 0.037(2) 0.0351(19) -0.0004(17) 0.0053(17) 0.0009(17)
C8 0.037(2) 0.040(2) 0.052(2) 0.003(2) 0.0035(19) -0.0066(18)
C9 0.048(3) 0.034(2) 0.050(3) 0.004(2) 0.007(2) -0.0090(18)
C10 0.050(2) 0.035(2) 0.032(2) 0.0001(17) 0.0090(18) -0.0027(18)
C11 0.069(3) 0.032(2) 0.040(2) 0.0058(18) 0.006(2) -0.003(2)
C12 0.078(4) 0.032(2) 0.048(3) 0.004(2) -0.003(2) 0.014(2)
C13 0.053(3) 0.045(3) 0.045(2) 0.000(2) -0.004(2) 0.013(2)
C14 0.044(2) 0.038(2) 0.036(2) -0.0010(17) 0.0004(18) 0.0045(18)
C15 0.045(2) 0.029(2) 0.0292(18) 0.0008(15) 0.0040(16) 0.0009(16)
C16 0.037(2) 0.033(2) 0.0267(17) 0.0016(15) 0.0058(16) 0.0046(16)
C17 0.0301(19) 0.032(2) 0.0292(18) -0.0001(15) 0.0029(15) 0.0031(15)
C18 0.035(2) 0.036(2) 0.0286(18) 0.0000(16) -0.0001(16) 0.0018(16)
C19 0.031(2) 0.036(2) 0.0310(19) 0.0024(16) -0.0018(15) 0.0029(16)
C20 0.035(2) 0.038(2) 0.033(2) -0.0035(16) -0.0015(17) 0.0034(16)
C21 0.050(3) 0.042(3) 0.052(3) 0.008(2) -0.014(2) -0.006(2)
C22 0.064(3) 0.047(3) 0.066(3) 0.006(2) -0.018(3) -0.016(2)
C23 0.059(3) 0.053(3) 0.065(3) -0.003(3) -0.027(3) -0.014(2)
C24 0.063(3) 0.060(3) 0.052(3) -0.002(3) -0.028(2) -0.007(2)
C25 0.045(2) 0.042(2) 0.040(2) -0.001(2) -0.0090(19) -0.0014(19)
C26 0.056(3) 0.047(3) 0.037(2) 0.0039(19) -0.013(2) 0.002(2)
C27 0.047(2) 0.037(2) 0.037(2) 0.0058(18) -0.0047(19) -0.0013(18)
C28 0.068(4) 0.043(3) 0.118(5) 0.034(3) -0.027(3) -0.020(3)
C29 0.045(2) 0.044(2) 0.040(2) 0.0003(19) -0.0105(19) 0.0062(19)
C30 0.048(3) 0.038(2) 0.053(3) -0.001(2) -0.014(2) 0.0078(19)
C31 0.039(2) 0.050(3) 0.057(3) -0.013(2) -0.006(2) 0.012(2)
C32 0.040(2) 0.053(3) 0.039(2) -0.004(2) -0.0008(19) 0.015(2)
C33 0.034(2) 0.043(2) 0.045(2) 0.0012(19) -0.0072(18) 0.0058(18)
C34 0.070(4) 0.071(4) 0.044(3) 0.001(2) -0.022(3) 0.010(3)
C35 0.075(4) 0.045(3) 0.089(4) 0.018(3) -0.022(3) 0.005(3)
C36 0.079(4) 0.058(3) 0.087(4) -0.036(3) -0.019(3) 0.015(3)
C37 0.056(3) 0.094(4) 0.046(3) 0.004(3) 0.013(2) 0.019(3)
C38 0.050(3) 0.059(3) 0.073(3) 0.005(3) -0.013(3) -0.005(2)
C39 0.088(4) 0.067(4) 0.069(4) -0.032(3) 0.009(3) 0.008(3)
C40 0.118(6) 0.084(5) 0.054(3) 0.016(3) 0.034(4) 0.014(4)
C41 0.057(3) 0.098(5) 0.067(3) -0.013(3) 0.007(3) 0.027(3)
Ir1 0.03647(14) 0.02740(13) 0.02896(12) -0.00174(6) -0.00520(6) 0.00379(6)
O1 0.064(2) 0.0396(19) 0.074(2) 0.0226(16) -0.0220(18) -0.0057(16)
P1 0.0523(7) 0.0458(7) 0.0347(5) -0.0029(5) 0.0049(5) 0.0060(5)
B1 0.052(3) 0.054(3) 0.036(3) 0.013(2) -0.005(2) -0.006(3)
C42 0.052(3) 0.041(2) 0.040(2) 0.0065(19) -0.0003(19) -0.007(2)
C43 0.058(3) 0.051(3) 0.042(2) 0.010(2) -0.003(2) -0.006(2)
C44 0.067(3) 0.050(3) 0.061(3) 0.020(2) -0.022(3) -0.010(2)
C45 0.050(3) 0.046(3) 0.092(4) 0.007(3) -0.013(3) 0.007(2)
C46 0.059(3) 0.054(3) 0.082(4) -0.014(3) 0.006(3) 0.004(3)
C47 0.064(3) 0.053(3) 0.048(3) -0.009(2) 0.002(2) -0.005(2)
C48 0.047(3) 0.103(5) 0.038(3) 0.014(3) -0.002(2) -0.025(3)
C49 0.078(4) 0.090(4) 0.052(3) -0.007(3) 0.005(3) -0.035(3)
C50 0.083(4) 0.124(6) 0.065(4) -0.022(4) 0.020(3) -0.050(4)
C51 0.067(4) 0.172(7) 0.059(4) -0.009(5) -0.002(3) -0.041(5)
C52 0.052(3) 0.178(7) 0.058(3) 0.029(4) -0.006(3) -0.017(4)
C53 0.047(3) 0.137(5) 0.046(3) 0.021(3) -0.003(2) -0.012(3)
C54 0.045(3) 0.056(3) 0.066(3) 0.023(3) -0.011(3) -0.008(2)
C55 0.048(3) 0.075(5) 0.100(5) 0.042(4) -0.001(3) -0.010(3)
C56 0.053(4) 0.081(6) 0.146(7) 0.057(5) -0.012(4) -0.018(4)
C57 0.096(6) 0.044(4) 0.175(10) 0.018(5) -0.032(6) -0.012(3)
C58 0.117(6) 0.062(5) 0.115(6) -0.011(4) -0.006(5) 0.000(4)
C59 0.099(5) 0.059(4) 0.071(4) 0.007(3) -0.007(3) -0.004(3)
C60 0.061(3) 0.043(3) 0.032(2) 0.0049(19) -0.0006(19) -0.006(2)
C61 0.057(3) 0.055(3) 0.051(3) 0.010(2) 0.001(2) -0.005(2)
C62 0.058(3) 0.071(4) 0.053(3) 0.001(3) 0.003(2) -0.017(3)
C63 0.078(4) 0.062(3) 0.040(2) 0.003(2) 0.000(2) -0.032(3)
C64 0.081(4) 0.047(3) 0.040(2) 0.008(2) -0.007(2) -0.017(3)
C65 0.059(3) 0.053(3) 0.044(2) 0.004(2) -0.005(2) -0.006(2)

loop_
_atom_type_symbol
_atom_type_description
_atom_type_scat_dispersion_real
_atom_type_scat_dispersion_imag
_atom_type_scat_source
C C 0.0181 0.0091 'International Tables Vol C Tables 4.2.6.8 and 6.1.1.4'
H H 0.0000 0.0000 'International Tables Vol C Tables 4.2.6.8 and 6.1.1.4'
B B 0.0090 0.0039 'International Tables Vol C Tables 4.2.6.8 and 6.1.1.4'
Ir Ir -4.7710 6.5667 'International Tables Vol C Tables 4.2.6.8 and 6.1.1.4'
O O 0.0492 0.0322 'International Tables Vol C Tables 4.2.6.8 and 6.1.1.4'
P P 0.2955 0.4335 'International Tables Vol C Tables 4.2.6.8 and 6.1.1.4'

loop_
_geom_angle_atom_site_label_1
_geom_angle_atom_site_label_2
_geom_angle_atom_site_label_3
_geom_angle
C2 C1 Ir1 130.4(3)
O1 C1 C2 117.2(4)
O1 C1 Ir1 112.2(3)
C1 C2 H2 117.9
C3 C2 C1 124.2(4)
C3 C2 H2 117.9
C2 C3 C4 123.6(4)
C2 C3 C19 129.3(4)
C4 C3 C19 107.1(3)
C5 C4 C3 126.7(4)
C5 C4 C17 124.2(4)
C17 C4 C3 109.1(3)
C4 C5 Ir1 125.0(3)
C6 C5 C4 114.5(3)
C6 C5 Ir1 120.4(3)
C5 C6 H6 118.2
C5 C6 C7 123.5(4)
C7 C6 H6 118.2
C6 C7 C8 119.5(4)
C6 C7 C16 121.1(4)
C16 C7 C8 119.3(4)
C7 C8 H8 119.1
C9 C8 C7 121.8(4)
C9 C8 H8 119.1
C8 C9 H9 119.8
C8 C9 C10 120.4(4)
C10 C9 H9 119.8
C11 C10 C9 120.0(4)
C11 C10 C15 119.6(4)
C15 C10 C9 120.1(4)
C10 C11 H11 119.4
C12 C11 C10 121.2(5)
C12 C11 H11 119.4
C11 C12 H12 120.1
C11 C12 C13 119.8(4)
C13 C12 H12 120.1
C12 C13 H13 120.2
C14 C13 C12 119.7(5)
C14 C13 H13 120.2
C13 C14 H14 119.3
C13 C14 C15 121.4(4)
C15 C14 H14 119.3
C10 C15 C16 118.7(4)
C14 C15 C10 117.9(4)
C14 C15 C16 123.1(4)
C7 C16 C15 117.6(4)
C17 C16 C7 115.7(3)
C17 C16 C15 126.6(4)
C4 C17 C18 106.2(3)
C16 C17 C4 119.9(3)
C16 C17 C18 133.7(3)
C19 C18 C17 109.3(3)
C19 C18 C27 120.5(4)
C27 C18 C17 129.5(4)
C18 C19 C3 107.6(3)
C18 C19 C20 121.1(4)
C20 C19 C3 130.7(4)
C21 C20 C19 126.4(4)
C21 C20 C25 116.8(4)
C25 C20 C19 116.8(4)
C20 C21 H21 118.8
C22 C21 C20 122.4(4)
C22 C21 H21 118.8
C21 C22 H22 119.9
C21 C22 C23 120.3(5)
C23 C22 H22 119.9
C22 C23 H23 120.2
C24 C23 C22 119.6(5)
C24 C23 H23 120.2
C23 C24 H24 119.0
C23 C24 C25 122.0(5)
C25 C24 H24 119.0
C24 C25 C20 119.0(4)
C26 C25 C20 120.0(4)
C26 C25 C24 121.0(4)
C25 C26 H26 119.0
C27 C26 C25 122.0(4)
C27 C26 H26 119.0
C18 C27 H27 120.3
C26 C27 C18 119.3(4)
C26 C27 H27 120.3
H28A C28 H28B 109.5
H28A C28 H28C 109.5
H28B C28 H28C 109.5
O1 C28 H28A 109.5
O1 C28 H28B 109.5
O1 C28 H28C 109.5
C30 C29 C33 109.8(4)
C30 C29 C34 125.1(4)
C30 C29 Ir1 71.8(2)
C33 C29 C34 124.2(4)
C33 C29 Ir1 71.0(2)
C34 C29 Ir1 132.7(4)
C29 C30 C31 106.6(4)
C29 C30 C35 125.5(5)
C29 C30 Ir1 72.9(3)
C31 C30 C35 127.3(5)
C31 C30 Ir1 68.8(2)
C35 C30 Ir1 129.9(4)
C30 C31 C36 125.2(5)
C30 C31 Ir1 74.1(3)
C32 C31 C30 108.6(4)
C32 C31 C36 125.8(5)
C32 C31 Ir1 72.0(3)
C36 C31 Ir1 125.7(4)
C31 C32 C33 108.6(4)
C31 C32 C37 127.1(5)
C31 C32 Ir1 71.4(3)
C33 C32 C37 123.9(5)
C33 C32 Ir1 73.8(3)
C37 C32 Ir1 126.4(3)
C29 C33 C38 124.8(4)
C29 C33 Ir1 72.7(3)
C32 C33 C29 106.4(4)
C32 C33 C38 127.3(4)
C32 C33 Ir1 69.5(3)
C38 C33 Ir1 133.6(3)
C29 C34 H34A 109.5
C29 C34 H34B 109.5
C29 C34 H34C 109.5
H34A C34 H34B 109.5
H34A C34 H34C 109.5
H34B C34 H34C 109.5
C30 C35 H35A 109.5
C30 C35 H35B 109.5
C30 C35 H35C 109.5
H35A C35 H35B 109.5
H35A C35 H35C 109.5
H35B C35 H35C 109.5
C31 C36 H36A 109.5
C31 C36 H36B 109.5
C31 C36 H36C 109.5
H36A C36 H36B 109.5
H36A C36 H36C 109.5
H36B C36 H36C 109.5
C32 C37 H37A 109.5
C32 C37 H37B 109.5
C32 C37 H37C 109.5
H37A C37 H37B 109.5
H37A C37 H37C 109.5
H37B C37 H37C 109.5
C33 C38 H38A 109.5
C33 C38 H38B 109.5
C33 C38 H38C 109.5
H38A C38 H38B 109.5
H38A C38 H38C 109.5
H38B C38 H38C 109.5
H39A C39 H39B 109.5
H39A C39 H39C 109.5
H39B C39 H39C 109.5
P1 C39 H39A 109.5
P1 C39 H39B 109.5
P1 C39 H39C 109.5
H40A C40 H40B 109.5
H40A C40 H40C 109.5
H40B C40 H40C 109.5
P1 C40 H40A 109.5
P1 C40 H40B 109.5
P1 C40 H40C 109.5
H41A C41 H41B 109.5
H41A C41 H41C 109.5
H41B C41 H41C 109.5
P1 C41 H41A 109.5
P1 C41 H41B 109.5
P1 C41 H41C 109.5
C1 Ir1 C5 89.90(16)
C1 Ir1 C29 133.33(17)
C1 Ir1 C30 101.14(17)
C1 Ir1 C31 96.07(18)
C1 Ir1 C32 124.11(17)
C1 Ir1 C33 157.14(17)
C1 Ir1 P1 89.86(12)
C5 Ir1 C29 136.71(17)
C5 Ir1 C30 157.54(17)
C5 Ir1 C31 122.88(17)
C5 Ir1 C32 96.34(16)
C5 Ir1 C33 103.02(16)
C5 Ir1 P1 84.65(11)
C30 Ir1 C29 35.36(16)
C31 Ir1 C29 60.22(17)
C31 Ir1 C30 37.13(19)
C31 Ir1 C32 36.62(18)
C31 Ir1 C33 61.08(17)
C31 Ir1 P1 151.69(14)
C32 Ir1 C29 60.43(17)
C32 Ir1 C30 61.27(18)
C32 Ir1 C33 36.68(16)
C32 Ir1 P1 145.97(13)
C33 Ir1 C29 36.30(16)
C33 Ir1 C30 60.69(17)
P1 Ir1 C29 96.02(12)
P1 Ir1 C30 114.56(13)
P1 Ir1 C33 109.85(12)
C1 O1 C28 123.0(4)
C39 P1 C40 106.0(4)
C39 P1 C41 102.5(3)
C39 P1 Ir1 112.0(2)
C40 P1 C41 102.7(4)
C40 P1 Ir1 113.5(2)
C41 P1 Ir1 118.6(2)
C42 B1 C48 110.0(4)
C42 B1 C54 105.0(4)
C42 B1 C60 111.6(4)
C48 B1 C60 104.9(4)
C54 B1 C48 113.9(4)
C54 B1 C60 111.6(4)
C43 C42 B1 121.1(4)
C47 C42 B1 124.2(4)
C47 C42 C43 114.5(4)
C42 C43 H43 118.8
C44 C43 C42 122.4(5)
C44 C43 H43 118.8
C43 C44 H44 119.6
C45 C44 C43 120.8(5)
C45 C44 H44 119.6
C44 C45 H45 120.4
C44 C45 C46 119.1(5)
C46 C45 H45 120.4
C45 C46 H46 120.0
C45 C46 C47 120.0(6)
C47 C46 H46 120.0
C42 C47 H47 118.5
C46 C47 C42 123.1(5)
C46 C47 H47 118.5
C49 C48 B1 119.7(5)
C49 C48 C53 114.3(6)
C53 C48 B1 126.0(6)
C48 C49 H49 117.6
C48 C49 C50 124.8(7)
C50 C49 H49 117.6
C49 C50 H50 121.5
C51 C50 C49 117.0(9)
C51 C50 H50 121.5
C50 C51 H51 118.7
C52 C51 C50 122.5(7)
C52 C51 H51 118.7
C51 C52 H52 119.9
C51 C52 C53 120.1(7)
C53 C52 H52 119.9
C48 C53 C52 121.3(8)
C48 C53 H53 119.4
C52 C53 H53 119.4
C55 C54 B1 121.2(6)
C59 C54 B1 124.4(5)
C59 C54 C55 114.1(6)
C54 C55 H55 118.8
C56 C55 C54 122.4(8)
C56 C55 H55 118.8
C55 C56 H56 119.4
C57 C56 C55 121.3(7)
C57 C56 H56 119.4
C56 C57 H57 120.4
C56 C57 C58 119.3(7)
C58 C57 H57 120.4
C57 C58 H58 120.2
C59 C58 C57 119.6(9)
C59 C58 H58 120.2
C54 C59 H59 118.4
C58 C59 C54 123.2(7)
C58 C59 H59 118.4
C61 C60 B1 121.5(4)
C65 C60 B1 123.6(5)
C65 C60 C61 114.8(4)
C60 C61 H61 118.5
C62 C61 C60 123.0(5)
C62 C61 H61 118.5
C61 C62 H62 120.1
C63 C62 C61 119.9(5)
C63 C62 H62 120.1
C62 C63 H63 120.6
C64 C63 C62 118.8(5)
C64 C63 H63 120.6
C63 C64 H64 119.7
C63 C64 C65 120.5(5)
C65 C64 H64 119.7
C60 C65 H65 118.5
C64 C65 C60 122.9(5)
C64 C65 H65 118.5

loop_
_geom_bond_atom_site_label_1
_geom_bond_atom_site_label_2
_geom_bond_distance
C1 C2 1.406(6)
C1 Ir1 1.974(4)
C1 O1 1.332(5)
C2 H2 0.9300
C2 C3 1.365(6)
C3 C4 1.450(5)
C3 C19 1.478(5)
C4 C5 1.396(6)
C4 C17 1.417(5)
C5 C6 1.387(6)
C5 Ir1 2.042(4)
C6 H6 0.9300
C6 C7 1.404(6)
C7 C8 1.431(6)
C7 C16 1.423(6)
C8 H8 0.9300
C8 C9 1.340(7)
C9 H9 0.9300
C9 C10 1.441(7)
C10 C11 1.403(6)
C10 C15 1.404(6)
C11 H11 0.9300
C11 C12 1.350(8)
C12 H12 0.9300
C12 C13 1.398(7)
C13 H13 0.9300
C13 C14 1.378(6)
C14 H14 0.9300
C14 C15 1.392(6)
C15 C16 1.472(5)
C16 C17 1.409(6)
C17 C18 1.491(5)
C18 C19 1.393(6)
C18 C27 1.407(6)
C19 C20 1.431(6)
C20 C21 1.411(6)
C20 C25 1.428(6)
C21 H21 0.9300
C21 C22 1.360(7)
C22 H22 0.9300
C22 C23 1.402(8)
C23 H23 0.9300
C23 C24 1.343(8)
C24 H24 0.9300
C24 C25 1.417(7)
C25 C26 1.415(7)
C26 H26 0.9300
C26 C27 1.359(6)
C27 H27 0.9300
C28 H28A 0.9600
C28 H28B 0.9600
C28 H28C 0.9600
C28 O1 1.456(6)
C29 C30 1.404(7)
C29 C33 1.438(7)
C29 C34 1.499(7)
C29 Ir1 2.319(4)
C30 C31 1.447(7)
C30 C35 1.481(7)
C30 Ir1 2.305(4)
C31 C32 1.406(7)
C31 C36 1.495(7)
C31 Ir1 2.234(4)
C32 C33 1.430(6)
C32 C37 1.508(7)
C32 Ir1 2.242(5)
C33 C38 1.503(7)
C33 Ir1 2.298(4)
C34 H34A 0.9600
C34 H34B 0.9600
C34 H34C 0.9600
C35 H35A 0.9600
C35 H35B 0.9600
C35 H35C 0.9600
C36 H36A 0.9600
C36 H36B 0.9600
C36 H36C 0.9600
C37 H37A 0.9600
C37 H37B 0.9600
C37 H37C 0.9600
C38 H38A 0.9600
C38 H38B 0.9600
C38 H38C 0.9600
C39 H39A 0.9600
C39 H39B 0.9600
C39 H39C 0.9600
C39 P1 1.794(6)
C40 H40A 0.9600
C40 H40B 0.9600
C40 H40C 0.9600
C40 P1 1.803(6)
C41 H41A 0.9600
C41 H41B 0.9600
C41 H41C 0.9600
C41 P1 1.806(6)
Ir1 P1 2.2790(11)
B1 C42 1.625(7)
B1 C48 1.650(8)
B1 C54 1.645(9)
B1 C60 1.651(7)
C42 C43 1.408(6)
C42 C47 1.406(7)
C43 H43 0.9300
C43 C44 1.386(7)
C44 H44 0.9300
C44 C45 1.363(8)
C45 H45 0.9300
C45 C46 1.381(8)
C46 H46 0.9300
C46 C47 1.382(8)
C47 H47 0.9300
C48 C49 1.398(10)
C48 C53 1.408(8)
C49 H49 0.9300
C49 C50 1.398(9)
C50 H50 0.9300
C50 C51 1.377(13)
C51 H51 0.9300
C51 C52 1.320(12)
C52 H52 0.9300
C52 C53 1.426(10)
C53 H53 0.9300
C54 C55 1.411(8)
C54 C59 1.392(9)
C55 H55 0.9300
C55 C56 1.368(12)
C56 H56 0.9300
C56 C57 1.339(13)
C57 H57 0.9300
C57 C58 1.381(13)
C58 H58 0.9300
C58 C59 1.375(10)
C59 H59 0.9300
C60 C61 1.392(7)
C60 C65 1.390(7)
C61 H61 0.9300
C61 C62 1.390(7)
C62 H62 0.9300
C62 C63 1.376(8)
C63 H63 0.9300
C63 C64 1.367(8)
C64 H64 0.9300
C64 C65 1.383(7)
C65 H65 0.9300
